data_7705746
loop_
_publ_author_name
'da Silva, Juliana P.'
'Fuganti, Ot\'avio'
'Kramer, M. Gabriela'
'Facchin, Gianella'
'Aquino, Lucas E. N.'
'Ellena, Javier'
'Back, Davi F.'
'Gondim, Ana C. S.'
'Sousa, Eduardo H. S.'
'Lopes, Luiz G. F.'
'Machado, Silvane'
'Guimar\~aes, Ivelise D L'
'Wohnrath, Karen'
'de Araujo, M\'arcio P'

_publ_section_title
;
 Electrochemical, mechanistic, and DFT studies of amine derived
 diphosphines containing Ru(II)-cymene complexes with potent <i>in
 vitro</i> cytotoxic activity against HeLa and triple-negative breast
 cancer cells MDA-MB-231.
;
_journal_issue 45
_journal_name_full 'Dalton transactions (Cambridge, England : 2003)'
_journal_page_first 16498
_journal_page_last 16514
_journal_paper_doi 10.1039/d0dt02500c
_journal_volume 49
_journal_year 2020
_chemical_formula_sum 'C41 H41.5 B Cl F4 N O0.25 P2 Ru'
_chemical_formula_weight 837.52
_space_group_crystal_system triclinic
_space_group_IT_number 2
_space_group_name_Hall '-P 1'
_space_group_name_H-M_alt 'P -1'
_atom_sites_solution_hydrogens mixed
_audit_creation_method SHELXL-2014/7
_audit_update_record
;
2020-06-23 deposited with the CCDC.	2020-11-03 downloaded from the CCDC.
;
_cell_angle_alpha 96.965(3)
_cell_angle_beta 91.221(3)
_cell_angle_gamma 97.427(2)
_cell_formula_units_Z 2
_cell_length_a 10.7960(6)
_cell_length_b 12.2360(7)
_cell_length_c 15.3090(5)
_cell_measurement_reflns_used 42574
_cell_measurement_temperature 293(2)
_cell_measurement_theta_max 26.471
_cell_measurement_theta_min 2.988
_cell_volume 1989.15(17)
_computing_cell_refinement 'HKL Scalepack (Otwinowski & Minor 1997)'
_computing_data_collection 'Collect (Nonius BV, 1997-2000)'
_computing_data_reduction 'HKL Denzo and Scalepack (Otwinowski & Minor 1997)'
_computing_molecular_graphics 'Ortep-3 for Windows (Farrugia, 1997)'
_computing_publication_material 'WinGX publication routines (Farrugia, 1999)'
_computing_structure_refinement 'SHELXL-2014/7 (Sheldrick, 2014)'
_computing_structure_solution 'SHELXS-97 (Sheldrick, 1997)'
_diffrn_ambient_temperature 293(2)
_diffrn_detector_area_resol_mean 9
_diffrn_measured_fraction_theta_full 0.996
_diffrn_measured_fraction_theta_max 0.992
_diffrn_measurement_device '95mm CCD camera on \k-goniostat'
_diffrn_measurement_device_type KappaCCD
_diffrn_measurement_method '\f scans and \w scans winth \k offsets'
_diffrn_radiation_monochromator 'horizonally mounted graphite crystal'
_diffrn_radiation_probe x-ray
_diffrn_radiation_source 'fine-focus sealed tube'
_diffrn_radiation_type MoK\a
_diffrn_radiation_wavelength 0.71070
_diffrn_reflns_av_R_equivalents 0.0580
_diffrn_reflns_av_unetI/netI 0.0402
_diffrn_reflns_Laue_measured_fraction_full 0.996
_diffrn_reflns_Laue_measured_fraction_max 0.992
_diffrn_reflns_limit_h_max 13
_diffrn_reflns_limit_h_min -13
_diffrn_reflns_limit_k_max 15
_diffrn_reflns_limit_k_min -15
_diffrn_reflns_limit_l_max 19
_diffrn_reflns_limit_l_min -18
_diffrn_reflns_number 42574
_diffrn_reflns_point_group_measured_fraction_full 0.996
_diffrn_reflns_point_group_measured_fraction_max 0.992
_diffrn_reflns_theta_full 25.242
_diffrn_reflns_theta_max 26.471
_diffrn_reflns_theta_min 2.988
_diffrn_standards_decay_% 0
_exptl_absorpt_coefficient_mu 0.591
_exptl_absorpt_correction_T_max 0.915
_exptl_absorpt_correction_T_min 0.858
_exptl_absorpt_correction_type gaussian
_exptl_absorpt_process_details
;
   P. Coppens, L. Leiserowitz, D Rabinovich, Acta Cryst.
   (1965), 18, 1035-1038
;
_exptl_crystal_colour Orange
_exptl_crystal_density_diffrn 1.398
_exptl_crystal_description Prism
_exptl_crystal_F_000 857
_exptl_crystal_size_max 0.260
_exptl_crystal_size_mid 0.220
_exptl_crystal_size_min 0.200
_refine_diff_density_max 0.613
_refine_diff_density_min -0.816
_refine_diff_density_rms 0.068
_refine_ls_extinction_method none
_refine_ls_goodness_of_fit_ref 1.070
_refine_ls_hydrogen_treatment constr
_refine_ls_matrix_type full
_refine_ls_number_parameters 477
_refine_ls_number_reflns 8172
_refine_ls_number_restraints 0
_refine_ls_restrained_S_all 1.070
_refine_ls_R_factor_all 0.0735
_refine_ls_R_factor_gt 0.0515
_refine_ls_shift/su_max 0.047
_refine_ls_shift/su_mean 0.004
_refine_ls_structure_factor_coef Fsqd
_refine_ls_weighting_details 'w=1/[\s^2^(Fo^2^)+(0.0725P)^2^+1.4593P] where P=(Fo^2^+2Fc^2^)/3'
_refine_ls_weighting_scheme calc
_refine_ls_wR_factor_gt 0.1359
_refine_ls_wR_factor_ref 0.1483
_reflns_Friedel_coverage 0.000
_reflns_number_gt 6212
_reflns_number_total 8172
_reflns_threshold_expression 'I > 2\s(I)'
_cod_data_source_file d0dt02500c2.cif
_cod_data_source_block shelx
_cod_original_formula_sum 'C41 H41.50 B Cl F4 N O0.25 P2 Ru'
_cod_database_code 7705746
_shelx_shelxl_version_number 2014/7
_shelx_space_group_comment
;
The symmetry employed for this shelxl refinement is uniquely defined
by the following loop, which should always be used as a source of
symmetry information in preference to the above space-group names.
They are only intended as comments.
;
_shelx_estimated_absorpt_t_min 0.862
_shelx_estimated_absorpt_t_max 0.891

loop_
_space_group_symop_operation_xyz
'x, y, z'
'-x, -y, -z'

loop_
_atom_site_label
_atom_site_type_symbol
_atom_site_fract_x
_atom_site_fract_y
_atom_site_fract_z
_atom_site_U_iso_or_equiv
_atom_site_adp_type
_atom_site_occupancy
_atom_site_site_symmetry_order
_atom_site_calc_flag
_atom_site_refinement_flags_posn
_atom_site_refinement_flags_adp
_atom_site_refinement_flags_occupancy
_atom_site_disorder_assembly
_atom_site_disorder_group
Ru Ru 0.29056(3) 0.39645(2) 0.26609(2) 0.05407(13) Uani 1 1 d . . . A 1
P2 P 0.09069(9) 0.30476(8) 0.23476(6) 0.0507(2) Uani 1 1 d . . . A 1
Cl Cl 0.25115(10) 0.49861(8) 0.14788(7) 0.0627(3) Uani 1 1 d . . . A 1
P1 P 0.29021(9) 0.24570(8) 0.15971(7) 0.0541(2) Uani 1 1 d . . . A 1
N N 0.1332(3) 0.2077(2) 0.1558(2) 0.0543(7) Uani 1 1 d . . . A 1
C1 C 0.2899(6) 0.5236(4) 0.3874(3) 0.0867(14) Uani 1 1 d . . . A 1
C2 C 0.2900(5) 0.4144(4) 0.4114(3) 0.0821(13) Uani 1 1 d . . . A 1
H2 H 0.2264 0.3861 0.4456 0.099 Uiso 1 1 calc R U . A 1
C3 C 0.3822(5) 0.3488(4) 0.3852(3) 0.0820(13) Uani 1 1 d . . . A 1
H3 H 0.3792 0.2780 0.4020 0.098 Uiso 1 1 calc R U . A 1
C4 C 0.4803(4) 0.3893(5) 0.3333(4) 0.0845(14) Uani 1 1 d . . . A 1
C5 C 0.4790(5) 0.4930(4) 0.3066(3) 0.0792(13) Uani 1 1 d . . . A 1
H5 H 0.5394 0.5194 0.2692 0.095 Uiso 1 1 calc R U . A 1
C6 C 0.3867(6) 0.5591(4) 0.3358(3) 0.0868(15) Uani 1 1 d . . . A 1
H6 H 0.3912 0.6302 0.3195 0.104 Uiso 1 1 calc R U . A 1
C7 C 0.0496(4) 0.1149(3) 0.1062(3) 0.0654(10) Uani 1 1 d . . . A 1
H7A H 0.0555 0.1215 0.0439 0.078 Uiso 1 1 calc R U . A 1
H7B H -0.0357 0.1223 0.1219 0.078 Uiso 1 1 calc R U . A 1
C8 C 0.0762(4) -0.0003(4) 0.1212(3) 0.0723(12) Uani 1 1 d . . . A 1
C9 C 0.1631(5) -0.0510(4) 0.0699(3) 0.0828(14) Uani 1 1 d . . . A 1
H9 H 0.2039 -0.0150 0.0264 0.099 Uiso 1 1 calc R U . A 1
C10 C 0.1881(7) -0.1561(5) 0.0847(5) 0.1045(19) Uani 1 1 d . . . A 1
H10 H 0.2479 -0.1894 0.0520 0.125 Uiso 1 1 calc R U . A 1
C11 C 0.1264(8) -0.2111(5) 0.1465(5) 0.122(2) Uani 1 1 d . . . A 1
H11 H 0.1440 -0.2813 0.1554 0.146 Uiso 1 1 calc R U . A 1
C12 C 0.0376(7) -0.1628(5) 0.1959(5) 0.116(2) Uani 1 1 d . . . A 1
H12 H -0.0057 -0.2012 0.2371 0.140 Uiso 1 1 calc R U . A 1
C13 C 0.0131(5) -0.0562(4) 0.1838(4) 0.0893(15) Uani 1 1 d . . . A 1
H13 H -0.0455 -0.0229 0.2177 0.107 Uiso 1 1 calc R U . A 1
C15 C 0.5825(5) 0.3203(6) 0.3074(5) 0.122(2) Uani 1 1 d . . . A 1
H15A H 0.5680 0.2513 0.3318 0.183 Uiso 1 1 calc R U . A 1
H15B H 0.5829 0.3057 0.2443 0.183 Uiso 1 1 calc R U . A 1
H15C H 0.6617 0.3599 0.3294 0.183 Uiso 1 1 calc R U . A 1
C111 C 0.3662(4) 0.1286(3) 0.1855(3) 0.0644(10) Uani 1 1 d . . . A 1
C112 C 0.4630(5) 0.0915(4) 0.1374(4) 0.0890(15) Uani 1 1 d . . . A 1
H112 H 0.4884 0.1235 0.0875 0.107 Uiso 1 1 calc R U . A 1
C113 C 0.5218(6) 0.0062(5) 0.1642(5) 0.109(2) Uani 1 1 d . . . A 1
H113 H 0.5882 -0.0176 0.1327 0.131 Uiso 1 1 calc R U . A 1
C114 C 0.4845(6) -0.0425(5) 0.2348(5) 0.108(2) Uani 1 1 d . . . A 1
H114 H 0.5262 -0.0985 0.2524 0.130 Uiso 1 1 calc R U . A 1
C115 C 0.3866(6) -0.0106(4) 0.2807(4) 0.0928(16) Uani 1 1 d . . . A 1
H115 H 0.3593 -0.0468 0.3282 0.111 Uiso 1 1 calc R U . A 1
C116 C 0.3266(5) 0.0761(4) 0.2570(3) 0.0765(12) Uani 1 1 d . . . A 1
H116 H 0.2602 0.0986 0.2891 0.092 Uiso 1 1 calc R U . A 1
C121 C 0.3456(4) 0.2702(3) 0.0517(3) 0.0641(10) Uani 1 1 d . . . A 1
C122 C 0.2806(5) 0.2272(4) -0.0266(3) 0.0746(12) Uani 1 1 d . . . A 1
H122 H 0.2026 0.1852 -0.0254 0.090 Uiso 1 1 calc R U . A 1
C123 C 0.3318(6) 0.2465(5) -0.1073(3) 0.0875(15) Uani 1 1 d . . . A 1
H123 H 0.2883 0.2175 -0.1599 0.105 Uiso 1 1 calc R U . A 1
C124 C 0.4464(6) 0.3085(5) -0.1081(4) 0.0911(17) Uani 1 1 d . . . A 1
H124 H 0.4808 0.3217 -0.1616 0.109 Uiso 1 1 calc R U . A 1
C125 C 0.5109(6) 0.3513(5) -0.0317(4) 0.0981(18) Uani 1 1 d . . . A 1
H125 H 0.5894 0.3923 -0.0334 0.118 Uiso 1 1 calc R U . A 1
C126 C 0.4603(5) 0.3340(4) 0.0486(4) 0.0850(14) Uani 1 1 d . . . A 1
H126 H 0.5038 0.3653 0.1007 0.102 Uiso 1 1 calc R U . A 1
C211 C -0.0225(3) 0.3769(3) 0.1836(3) 0.0557(9) Uani 1 1 d . . . A 1
C212 C -0.0399(4) 0.3675(4) 0.0929(3) 0.0674(11) Uani 1 1 d . . . A 1
H212 H 0.0024 0.3192 0.0568 0.081 Uiso 1 1 calc R U . A 1
C213 C -0.1201(5) 0.4301(4) 0.0561(4) 0.0818(13) Uani 1 1 d . . . A 1
H213 H -0.1329 0.4227 -0.0047 0.098 Uiso 1 1 calc R U . A 1
C214 C -0.1807(5) 0.5027(4) 0.1087(4) 0.0826(14) Uani 1 1 d . . . A 1
H214 H -0.2346 0.5443 0.0832 0.099 Uiso 1 1 calc R U . A 1
C215 C -0.1635(4) 0.5152(4) 0.1979(4) 0.0816(14) Uani 1 1 d . . . A 1
H215 H -0.2037 0.5664 0.2328 0.098 Uiso 1 1 calc R U . A 1
C216 C -0.0851(4) 0.4510(4) 0.2369(3) 0.0686(11) Uani 1 1 d . . . A 1
H216 H -0.0749 0.4576 0.2978 0.082 Uiso 1 1 calc R U . A 1
C221 C -0.0014(4) 0.2260(3) 0.3106(3) 0.0577(9) Uani 1 1 d . . . A 1
C222 C -0.1279(4) 0.1923(4) 0.2944(3) 0.0711(11) Uani 1 1 d . . . A 1
H222 H -0.1692 0.2175 0.2484 0.085 Uiso 1 1 calc R U . A 1
C223 C -0.1933(5) 0.1217(4) 0.3460(4) 0.0892(15) Uani 1 1 d . . . A 1
H223 H -0.2777 0.0973 0.3334 0.107 Uiso 1 1 calc R U . A 1
C224 C -0.1342(5) 0.0874(5) 0.4155(4) 0.0962(17) Uani 1 1 d . . . A 1
H224 H -0.1793 0.0404 0.4503 0.115 Uiso 1 1 calc R U . A 1
C225 C -0.0095(5) 0.1212(4) 0.4347(4) 0.0861(15) Uani 1 1 d . . . A 1
H225 H 0.0296 0.0987 0.4830 0.103 Uiso 1 1 calc R U . A 1
C226 C 0.0578(4) 0.1896(4) 0.3810(3) 0.0693(11) Uani 1 1 d . . . A 1
H226 H 0.1430 0.2111 0.3924 0.083 Uiso 1 1 calc R U . A 1
C16 C 0.1919(10) 0.5930(7) 0.4227(5) 0.155(4) Uani 1 1 d . . . A 1
H16A H 0.1271 0.5425 0.3870 0.186 Uiso 0.5 1 calc R U P A 1
C17B C 0.181(3) 0.683(4) 0.361(4) 0.110(6) Uani 0.5 1 d . . P A 1
H17A H 0.1612 0.6472 0.3019 0.165 Uiso 0.5 1 calc R U P A 1
H17B H 0.2596 0.7300 0.3620 0.165 Uiso 0.5 1 calc R U P A 1
H17C H 0.1168 0.7259 0.3801 0.165 Uiso 0.5 1 calc R U P A 1
C18B C 0.133(2) 0.5776(18) 0.4908(14) 0.149(6) Uani 0.5 1 d . . P A 1
H18A H 0.0985 0.6437 0.5122 0.223 Uiso 0.5 1 calc R U P A 1
H18B H 0.1890 0.5601 0.5351 0.223 Uiso 0.5 1 calc R U P A 1
H18C H 0.0669 0.5171 0.4772 0.223 Uiso 0.5 1 calc R U P A 1
B B 0.7222(11) 0.7579(8) 0.3866(5) 0.133(4) Uani 1 1 d . . . B 1
F1 F 0.7213(5) 0.8181(4) 0.4664(3) 0.1583(17) Uani 1 1 d . . . B 1
F3 F 0.7446(7) 0.6565(5) 0.3951(3) 0.207(3) Uani 1 1 d . . . B 1
F2 F 0.6255(7) 0.7512(6) 0.3342(5) 0.250(4) Uani 1 1 d . . . B 1
F4 F 0.8049(9) 0.8164(7) 0.3411(5) 0.289(5) Uani 1 1 d . . . B 1
O1W O 0.4611(19) -0.106(3) 0.4906(15) 0.27(2) Uani 0.25 1 d . . P C 1
H11W H 0.4362 -0.1632 0.4406 0.403 Uiso 0.25 1 d R U P C 1
H12W H 0.5354 -0.0510 0.4874 0.416 Uiso 0.25 1 d R U P C 1
C17A C 0.136(3) 0.662(4) 0.367(4) 0.110(6) Uani 0.5 1 d . . P D 2
H17D H 0.0653 0.6934 0.3911 0.165 Uiso 0.5 1 d R U P D 2
H17E H 0.1180 0.6344 0.3058 0.165 Uiso 0.5 1 d R U P D 2
H17F H 0.2073 0.7191 0.3713 0.165 Uiso 0.5 1 d R U P D 2
H16B H 0.0867 0.5184 0.4103 0.132 Uiso 0.5 1 d R U P D 2
C18A C 0.205(2) 0.6285(18) 0.5167(14) 0.149(6) Uani 0.5 1 d . . P E 2
H18D H 0.2893 0.6625 0.5298 0.223 Uiso 0.5 1 d R U P E 2
H18E H 0.1876 0.5651 0.5481 0.223 Uiso 0.5 1 d R U P E 2
H18F H 0.1485 0.6811 0.5344 0.223 Uiso 0.5 1 d R U P E 2

loop_
_atom_site_aniso_label
_atom_site_aniso_U_11
_atom_site_aniso_U_22
_atom_site_aniso_U_33
_atom_site_aniso_U_23
_atom_site_aniso_U_13
_atom_site_aniso_U_12
Ru 0.0527(2) 0.0527(2) 0.0611(2) 0.01912(14) 0.00581(13) 0.01149(13)
P2 0.0463(5) 0.0520(5) 0.0594(6) 0.0191(4) 0.0085(4) 0.0156(4)
Cl 0.0657(6) 0.0613(6) 0.0686(6) 0.0281(4) 0.0106(5) 0.0167(5)
P1 0.0489(5) 0.0542(5) 0.0650(6) 0.0173(4) 0.0088(4) 0.0182(4)
N 0.0493(17) 0.0524(17) 0.0652(19) 0.0138(14) 0.0053(14) 0.0159(14)
C1 0.118(4) 0.080(3) 0.064(3) 0.003(2) 0.007(3) 0.023(3)
C2 0.101(4) 0.088(3) 0.060(3) 0.024(2) 0.004(2) 0.011(3)
C3 0.089(3) 0.085(3) 0.076(3) 0.027(2) -0.019(3) 0.015(3)
C4 0.057(3) 0.093(4) 0.104(4) 0.025(3) -0.016(2) 0.003(2)
C5 0.066(3) 0.075(3) 0.092(3) 0.018(3) -0.011(2) -0.015(2)
C6 0.118(4) 0.058(3) 0.081(3) 0.012(2) -0.013(3) -0.001(3)
C7 0.059(2) 0.058(2) 0.081(3) 0.010(2) -0.001(2) 0.0146(19)
C8 0.074(3) 0.056(2) 0.086(3) 0.004(2) -0.012(2) 0.012(2)
C9 0.089(3) 0.068(3) 0.090(3) -0.003(2) -0.012(3) 0.021(3)
C10 0.125(5) 0.072(3) 0.117(5) -0.011(3) -0.017(4) 0.039(3)
C11 0.172(7) 0.056(3) 0.139(6) 0.003(4) -0.033(5) 0.036(4)
C12 0.158(6) 0.063(3) 0.129(5) 0.030(3) -0.002(5) 0.002(4)
C13 0.097(4) 0.065(3) 0.107(4) 0.016(3) 0.005(3) 0.010(3)
C15 0.063(3) 0.139(6) 0.171(6) 0.036(5) -0.018(4) 0.027(3)
C111 0.054(2) 0.059(2) 0.086(3) 0.017(2) 0.000(2) 0.0206(18)
C112 0.082(3) 0.083(3) 0.113(4) 0.020(3) 0.016(3) 0.043(3)
C113 0.094(4) 0.094(4) 0.154(6) 0.023(4) 0.014(4) 0.056(3)
C114 0.107(5) 0.085(4) 0.146(6) 0.030(4) -0.010(4) 0.054(4)
C115 0.109(4) 0.071(3) 0.107(4) 0.032(3) -0.007(3) 0.029(3)
C116 0.076(3) 0.068(3) 0.093(3) 0.022(2) 0.002(2) 0.027(2)
C121 0.065(3) 0.062(2) 0.073(3) 0.019(2) 0.021(2) 0.026(2)
C122 0.078(3) 0.076(3) 0.077(3) 0.020(2) 0.016(2) 0.027(2)
C123 0.118(4) 0.086(3) 0.071(3) 0.021(2) 0.027(3) 0.045(3)
C124 0.125(5) 0.081(3) 0.083(4) 0.033(3) 0.051(3) 0.042(3)
C125 0.104(4) 0.091(4) 0.104(4) 0.025(3) 0.050(4) 0.015(3)
C126 0.082(3) 0.086(3) 0.089(3) 0.016(3) 0.030(3) 0.012(3)
C211 0.047(2) 0.056(2) 0.071(2) 0.0217(18) 0.0074(17) 0.0163(17)
C212 0.071(3) 0.069(3) 0.070(3) 0.019(2) 0.003(2) 0.029(2)
C213 0.087(3) 0.076(3) 0.091(3) 0.026(2) -0.015(3) 0.029(3)
C214 0.074(3) 0.073(3) 0.108(4) 0.028(3) -0.012(3) 0.027(2)
C215 0.062(3) 0.065(3) 0.124(4) 0.015(3) 0.013(3) 0.028(2)
C216 0.061(2) 0.067(3) 0.084(3) 0.016(2) 0.009(2) 0.022(2)
C221 0.053(2) 0.055(2) 0.070(2) 0.0208(18) 0.0102(18) 0.0136(17)
C222 0.057(2) 0.074(3) 0.089(3) 0.029(2) 0.013(2) 0.016(2)
C223 0.059(3) 0.092(4) 0.124(4) 0.045(3) 0.019(3) 0.006(2)
C224 0.079(3) 0.090(4) 0.133(5) 0.062(3) 0.030(3) 0.010(3)
C225 0.085(4) 0.085(3) 0.100(4) 0.053(3) 0.013(3) 0.016(3)
C226 0.062(2) 0.068(3) 0.086(3) 0.035(2) 0.010(2) 0.014(2)
C16 0.266(11) 0.145(6) 0.080(4) 0.016(4) 0.038(5) 0.116(7)
C17B 0.12(2) 0.091(14) 0.122(8) 0.009(9) 0.030(16) 0.026(15)
C18B 0.20(2) 0.129(16) 0.117(12) -0.008(9) 0.027(12) 0.042(12)
B 0.201(10) 0.116(6) 0.071(5) 0.034(4) -0.043(5) -0.030(6)
F1 0.204(5) 0.163(4) 0.103(3) 0.028(3) -0.001(3) -0.003(3)
F3 0.340(9) 0.168(5) 0.128(4) 0.040(3) 0.004(4) 0.069(5)
F2 0.287(8) 0.194(6) 0.251(7) 0.076(5) -0.153(7) -0.050(5)
F4 0.397(12) 0.250(8) 0.186(6) 0.051(5) 0.080(7) -0.114(8)
O1W 0.095(16) 0.64(7) 0.117(16) 0.14(3) 0.030(13) 0.14(3)
C17A 0.12(2) 0.091(14) 0.122(8) 0.009(9) 0.030(16) 0.026(15)
C18A 0.20(2) 0.129(16) 0.117(12) -0.008(9) 0.027(12) 0.042(12)

loop_
_atom_type_symbol
_atom_type_description
_atom_type_scat_dispersion_real
_atom_type_scat_dispersion_imag
_atom_type_scat_source
C C 0.0033 0.0016 'International Tables Vol C Tables 4.2.6.8 and 6.1.1.4'
H H 0.0000 0.0000 'International Tables Vol C Tables 4.2.6.8 and 6.1.1.4'
Ru Ru -1.2594 0.8363 'International Tables Vol C Tables 4.2.6.8 and 6.1.1.4'
P P 0.1023 0.0942 'International Tables Vol C Tables 4.2.6.8 and 6.1.1.4'
N N 0.0061 0.0033 'International Tables Vol C Tables 4.2.6.8 and 6.1.1.4'
Cl Cl 0.1484 0.1585 'International Tables Vol C Tables 4.2.6.8 and 6.1.1.4'
B B 0.0013 0.0007 'International Tables Vol C Tables 4.2.6.8 and 6.1.1.4'
F F 0.0171 0.0103 'International Tables Vol C Tables 4.2.6.8 and 6.1.1.4'
O O 0.0106 0.0060 'International Tables Vol C Tables 4.2.6.8 and 6.1.1.4'

loop_
_geom_angle_atom_site_label_1
_geom_angle_atom_site_label_2
_geom_angle_atom_site_label_3
_geom_angle
_geom_angle_site_symmetry_1
_geom_angle_site_symmetry_3
_geom_angle_publ_flag
C2 Ru C3 36.59(18) . . ?
C2 Ru C5 76.7(2) . . ?
C3 Ru C5 64.66(19) . . ?
C2 Ru C6 64.24(19) . . ?
C3 Ru C6 76.08(19) . . ?
C5 Ru C6 36.44(19) . . ?
C2 Ru C1 37.11(18) . . ?
C3 Ru C1 66.5(2) . . ?
C5 Ru C1 65.7(2) . . ?
C6 Ru C1 35.49(19) . . ?
C2 Ru C4 65.5(2) . . ?
C3 Ru C4 36.37(18) . . ?
C5 Ru C4 35.41(17) . . ?
C6 Ru C4 64.4(2) . . ?
C1 Ru C4 77.9(2) . . ?
C2 Ru P1 133.19(14) . . ?
C3 Ru P1 105.03(14) . . ?
C5 Ru P1 115.92(15) . . ?
C6 Ru P1 149.84(16) . . ?
C1 Ru P1 170.30(13) . . ?
C4 Ru P1 98.18(15) . . ?
C2 Ru P2 99.28(15) . . ?
C3 Ru P2 113.63(14) . . ?
C5 Ru P2 175.25(14) . . ?
C6 Ru P2 139.43(16) . . ?
C1 Ru P2 109.55(16) . . ?
C4 Ru P2 145.09(14) . . ?
P1 Ru P2 68.67(4) . . ?
C2 Ru Cl 139.57(14) . . ?
C3 Ru Cl 160.01(15) . . ?
C5 Ru Cl 95.63(13) . . ?
C6 Ru Cl 85.94(13) . . ?
C1 Ru Cl 103.34(13) . . ?
C4 Ru Cl 126.80(14) . . ?
P1 Ru Cl 86.15(4) . . ?
P2 Ru Cl 85.73(4) . . ?
N P2 C211 107.12(17) . . ?
N P2 C221 105.33(17) . . ?
C211 P2 C221 103.73(17) . . ?
N P2 Ru 95.42(11) . . ?
C211 P2 Ru 118.27(13) . . ?
C221 P2 Ru 124.66(14) . . ?
N P2 P1 39.86(11) . . ?
C211 P2 P1 124.38(13) . . ?
C221 P2 P1 124.75(12) . . ?
Ru P2 P1 55.58(3) . . ?
N P1 C121 110.96(19) . . ?
N P1 C111 108.63(18) . . ?
C121 P1 C111 103.85(19) . . ?
N P1 Ru 95.76(11) . . ?
C121 P1 Ru 118.35(14) . . ?
C111 P1 Ru 118.86(15) . . ?
N P1 P2 40.04(11) . . ?
C121 P1 P2 128.27(13) . . ?
C111 P1 P2 124.16(15) . . ?
Ru P1 P2 55.74(3) . . ?
C7 N P1 133.4(3) . . ?
C7 N P2 126.3(3) . . ?
P1 N P2 100.10(17) . . ?
C6 C1 C2 115.3(5) . . ?
C6 C1 C16 125.1(6) . . ?
C2 C1 C16 119.5(6) . . ?
C6 C1 Ru 71.4(3) . . ?
C2 C1 Ru 68.9(3) . . ?
C16 C1 Ru 131.9(5) . . ?
C3 C2 C1 122.3(5) . . ?
C3 C2 Ru 72.6(3) . . ?
C1 C2 Ru 74.0(3) . . ?
C3 C2 H2 118.9 . . ?
C1 C2 H2 118.9 . . ?
Ru C2 H2 126.6 . . ?
C2 C3 C4 120.3(5) . . ?
C2 C3 Ru 70.8(3) . . ?
C4 C3 Ru 74.1(3) . . ?
C2 C3 H3 119.9 . . ?
C4 C3 H3 119.9 . . ?
Ru C3 H3 127.2 . . ?
C5 C4 C3 118.2(5) . . ?
C5 C4 C15 121.2(5) . . ?
C3 C4 C15 120.5(5) . . ?
C5 C4 Ru 70.8(3) . . ?
C3 C4 Ru 69.6(3) . . ?
C15 C4 Ru 130.8(4) . . ?
C4 C5 C6 120.4(5) . . ?
C4 C5 Ru 73.8(3) . . ?
C6 C5 Ru 71.9(3) . . ?
C4 C5 H5 119.8 . . ?
C6 C5 H5 119.8 . . ?
Ru C5 H5 126.4 . . ?
C1 C6 C5 123.4(5) . . ?
C1 C6 Ru 73.1(3) . . ?
C5 C6 Ru 71.7(3) . . ?
C1 C6 H6 118.3 . . ?
C5 C6 H6 118.3 . . ?
Ru C6 H6 129.7 . . ?
N C7 C8 115.3(3) . . ?
N C7 H7A 108.5 . . ?
C8 C7 H7A 108.5 . . ?
N C7 H7B 108.5 . . ?
C8 C7 H7B 108.5 . . ?
H7A C7 H7B 107.5 . . ?
C13 C8 C9 119.9(4) . . ?
C13 C8 C7 120.6(4) . . ?
C9 C8 C7 119.4(4) . . ?
C10 C9 C8 119.1(6) . . ?
C10 C9 H9 120.4 . . ?
C8 C9 H9 120.4 . . ?
C11 C10 C9 121.0(6) . . ?
C11 C10 H10 119.5 . . ?
C9 C10 H10 119.5 . . ?
C10 C11 C12 120.3(6) . . ?
C10 C11 H11 119.9 . . ?
C12 C11 H11 119.9 . . ?
C11 C12 C13 119.9(6) . . ?
C11 C12 H12 120.1 . . ?
C13 C12 H12 120.1 . . ?
C8 C13 C12 119.8(6) . . ?
C8 C13 H13 120.1 . . ?
C12 C13 H13 120.1 . . ?
C4 C15 H15A 109.5 . . ?
C4 C15 H15B 109.5 . . ?
H15A C15 H15B 109.5 . . ?
C4 C15 H15C 109.5 . . ?
H15A C15 H15C 109.5 . . ?
H15B C15 H15C 109.5 . . ?
C116 C111 C112 119.0(4) . . ?
C116 C111 P1 118.4(3) . . ?
C112 C111 P1 122.6(4) . . ?
C111 C112 C113 119.5(5) . . ?
C111 C112 H112 120.3 . . ?
C113 C112 H112 120.3 . . ?
C114 C113 C112 121.0(6) . . ?
C114 C113 H113 119.5 . . ?
C112 C113 H113 119.5 . . ?
C113 C114 C115 120.5(5) . . ?
C113 C114 H114 119.7 . . ?
C115 C114 H114 119.7 . . ?
C114 C115 C116 120.2(5) . . ?
C114 C115 H115 119.9 . . ?
C116 C115 H115 119.9 . . ?
C111 C116 C115 119.7(5) . . ?
C111 C116 H116 120.1 . . ?
C115 C116 H116 120.1 . . ?
C126 C121 C122 118.9(4) . . ?
C126 C121 P1 117.2(4) . . ?
C122 C121 P1 123.8(3) . . ?
C121 C122 C123 120.4(5) . . ?
C121 C122 H122 119.8 . . ?
C123 C122 H122 119.8 . . ?
C124 C123 C122 119.2(5) . . ?
C124 C123 H123 120.4 . . ?
C122 C123 H123 120.4 . . ?
C123 C124 C125 121.0(5) . . ?
C123 C124 H124 119.5 . . ?
C125 C124 H124 119.5 . . ?
C124 C125 C126 120.3(6) . . ?
C124 C125 H125 119.8 . . ?
C126 C125 H125 119.8 . . ?
C121 C126 C125 120.2(6) . . ?
C121 C126 H126 119.9 . . ?
C125 C126 H126 119.9 . . ?
C212 C211 C216 119.4(4) . . ?
C212 C211 P2 121.6(3) . . ?
C216 C211 P2 118.7(3) . . ?
C211 C212 C213 120.0(4) . . ?
C211 C212 H212 120.0 . . ?
C213 C212 H212 120.0 . . ?
C214 C213 C212 120.3(5) . . ?
C214 C213 H213 119.9 . . ?
C212 C213 H213 119.9 . . ?
C215 C214 C213 121.0(4) . . ?
C215 C214 H214 119.5 . . ?
C213 C214 H214 119.5 . . ?
C214 C215 C216 119.8(4) . . ?
C214 C215 H215 120.1 . . ?
C216 C215 H215 120.1 . . ?
C211 C216 C215 119.5(4) . . ?
C211 C216 H216 120.3 . . ?
C215 C216 H216 120.3 . . ?
C222 C221 C226 118.8(4) . . ?
C222 C221 P2 121.0(3) . . ?
C226 C221 P2 119.9(3) . . ?
C223 C222 C221 120.5(4) . . ?
C223 C222 H222 119.8 . . ?
C221 C222 H222 119.8 . . ?
C224 C223 C222 120.1(5) . . ?
C224 C223 H223 120.0 . . ?
C222 C223 H223 120.0 . . ?
C223 C224 C225 121.1(4) . . ?
C223 C224 H224 119.5 . . ?
C225 C224 H224 119.5 . . ?
C224 C225 C226 119.0(5) . . ?
C224 C225 H225 120.5 . . ?
C226 C225 H225 120.5 . . ?
C221 C226 C225 120.5(4) . . ?
C221 C226 H226 119.7 . . ?
C225 C226 H226 119.7 . . ?
C18B C16 C1 123.9(13) . . ?
C18B C16 C17B 129(2) . . ?
C1 C16 C17B 107.6(16) . . ?
C18B C16 H16A 90.1 . . ?
C1 C16 H16A 90.2 . . ?
C17B C16 H16A 90.2 . . ?
C16 C17B H17A 109.4 . . ?
C16 C17B H17B 109.5 . . ?
H17A C17B H17B 109.5 . . ?
C16 C17B H17C 109.5 . . ?
H17A C17B H17C 109.5 . . ?
H17B C17B H17C 109.5 . . ?
C16 C18B H18A 109.4 . . ?
C16 C18B H18B 109.4 . . ?
H18A C18B H18B 109.5 . . ?
C16 C18B H18C 109.5 . . ?
H18A C18B H18C 109.5 . . ?
H18B C18B H18C 109.5 . . ?
F2 B F3 108.3(8) . . ?
F2 B F4 98.8(7) . . ?
F3 B F4 115.6(12) . . ?
F2 B F1 118.1(11) . . ?
F3 B F1 110.3(6) . . ?
F4 B F1 105.6(7) . . ?
H11W O1W H12W 119.9 . . ?
H17D C17A H17E 109.5 . . ?
H17D C17A H17F 109.5 . . ?
H17E C17A H17F 109.5 . . ?
H18D C18A H18E 109.5 . . ?
H18D C18A H18F 109.5 . . ?
H18E C18A H18F 109.5 . . ?

loop_
_geom_bond_atom_site_label_1
_geom_bond_atom_site_label_2
_geom_bond_distance
_geom_bond_site_symmetry_2
_geom_bond_publ_flag
Ru C2 2.209(5) . ?
Ru C3 2.231(4) . ?
Ru C5 2.251(4) . ?
Ru C6 2.254(5) . ?
Ru C1 2.275(5) . ?
Ru C4 2.289(5) . ?
Ru P1 2.3074(11) . ?
Ru P2 2.3118(10) . ?
Ru Cl 2.3816(9) . ?
P2 N 1.702(3) . ?
P2 C211 1.814(4) . ?
P2 C221 1.826(4) . ?
P2 P1 2.6054(13) . ?
P1 N 1.696(3) . ?
P1 C121 1.815(4) . ?
P1 C111 1.819(4) . ?
N C7 1.476(5) . ?
C1 C6 1.381(7) . ?
C1 C2 1.428(7) . ?
C1 C16 1.509(9) . ?
C2 C3 1.394(7) . ?
C2 H2 0.9300 . ?
C3 C4 1.412(7) . ?
C3 H3 0.9300 . ?
C4 C5 1.381(7) . ?
C4 C15 1.506(8) . ?
C5 C6 1.408(7) . ?
C5 H5 0.9300 . ?
C6 H6 0.9300 . ?
C7 C8 1.517(6) . ?
C7 H7A 0.9700 . ?
C7 H7B 0.9700 . ?
C8 C13 1.385(7) . ?
C8 C9 1.395(7) . ?
C9 C10 1.392(7) . ?
C9 H9 0.9300 . ?
C10 C11 1.362(10) . ?
C10 H10 0.9300 . ?
C11 C12 1.381(10) . ?
C11 H11 0.9300 . ?
C12 C13 1.396(7) . ?
C12 H12 0.9300 . ?
C13 H13 0.9300 . ?
C15 H15A 0.9600 . ?
C15 H15B 0.9600 . ?
C15 H15C 0.9600 . ?
C111 C116 1.383(6) . ?
C111 C112 1.384(6) . ?
C112 C113 1.388(7) . ?
C112 H112 0.9300 . ?
C113 C114 1.342(9) . ?
C113 H113 0.9300 . ?
C114 C115 1.355(8) . ?
C114 H114 0.9300 . ?
C115 C116 1.393(6) . ?
C115 H115 0.9300 . ?
C116 H116 0.9300 . ?
C121 C126 1.381(7) . ?
C121 C122 1.387(7) . ?
C122 C123 1.398(6) . ?
C122 H122 0.9300 . ?
C123 C124 1.367(8) . ?
C123 H123 0.9300 . ?
C124 C125 1.359(8) . ?
C124 H124 0.9300 . ?
C125 C126 1.385(7) . ?
C125 H125 0.9300 . ?
C126 H126 0.9300 . ?
C211 C212 1.386(6) . ?
C211 C216 1.396(5) . ?
C212 C213 1.381(6) . ?
C212 H212 0.9300 . ?
C213 C214 1.366(7) . ?
C213 H213 0.9300 . ?
C214 C215 1.361(7) . ?
C214 H214 0.9300 . ?
C215 C216 1.398(6) . ?
C215 H215 0.9300 . ?
C216 H216 0.9300 . ?
C221 C222 1.383(6) . ?
C221 C226 1.389(6) . ?
C222 C223 1.379(6) . ?
C222 H222 0.9300 . ?
C223 C224 1.364(7) . ?
C223 H223 0.9300 . ?
C224 C225 1.371(8) . ?
C224 H224 0.9300 . ?
C225 C226 1.393(6) . ?
C225 H225 0.9300 . ?
C226 H226 0.9300 . ?
C16 C18B 1.25(2) . ?
C16 C17B 1.55(5) . ?
C16 H16A 0.9800 . ?
C17B H17A 0.9600 . ?
C17B H17B 0.9600 . ?
C17B H17C 0.9600 . ?
C18B H18A 0.9600 . ?
C18B H18B 0.9600 . ?
C18B H18C 0.9600 . ?
B F2 1.291(10) . ?
B F3 1.315(10) . ?
B F4 1.333(10) . ?
B F1 1.349(10) . ?
O1W H11W 0.9828 . ?
O1W H12W 0.9825 . ?
C17A H17D 0.9600 . ?
C17A H17E 0.9600 . ?
C17A H17F 0.9600 . ?
C18A H18D 0.9600 . ?
C18A H18E 0.9600 . ?
C18A H18F 0.9600 . ?

loop_
_geom_torsion_atom_site_label_1
_geom_torsion_atom_site_label_2
_geom_torsion_atom_site_label_3
_geom_torsion_atom_site_label_4
_geom_torsion
_geom_torsion_site_symmetry_1
_geom_torsion_site_symmetry_2
_geom_torsion_site_symmetry_3
_geom_torsion_site_symmetry_4
_geom_torsion_publ_flag
C121 P1 N C7 59.1(4) . . . . ?
C111 P1 N C7 -54.5(4) . . . . ?
Ru P1 N C7 -177.6(3) . . . . ?
P2 P1 N C7 -175.8(4) . . . . ?
C121 P1 N P2 -125.11(18) . . . . ?
C111 P1 N P2 121.33(19) . . . . ?
Ru P1 N P2 -1.76(13) . . . . ?
C211 P2 N C7 -60.2(3) . . . . ?
C221 P2 N C7 49.8(3) . . . . ?
Ru P2 N C7 178.0(3) . . . . ?
P1 P2 N C7 176.2(4) . . . . ?
C211 P2 N P1 123.57(17) . . . . ?
C221 P2 N P1 -126.44(17) . . . . ?
Ru P2 N P1 1.76(13) . . . . ?
C6 C1 C2 C3 0.7(7) . . . . ?
C16 C1 C2 C3 -176.2(6) . . . . ?
Ru C1 C2 C3 56.6(4) . . . . ?
C6 C1 C2 Ru -56.0(4) . . . . ?
C16 C1 C2 Ru 127.2(6) . . . . ?
C1 C2 C3 C4 0.1(8) . . . . ?
Ru C2 C3 C4 57.4(4) . . . . ?
C1 C2 C3 Ru -57.3(4) . . . . ?
C2 C3 C4 C5 -2.6(7) . . . . ?
Ru C3 C4 C5 53.2(4) . . . . ?
C2 C3 C4 C15 178.0(5) . . . . ?
Ru C3 C4 C15 -126.2(5) . . . . ?
C2 C3 C4 Ru -55.8(4) . . . . ?
C3 C4 C5 C6 4.3(7) . . . . ?
C15 C4 C5 C6 -176.3(5) . . . . ?
Ru C4 C5 C6 56.9(4) . . . . ?
C3 C4 C5 Ru -52.6(4) . . . . ?
C15 C4 C5 Ru 126.8(5) . . . . ?
C2 C1 C6 C5 1.1(8) . . . . ?
C16 C1 C6 C5 177.7(6) . . . . ?
Ru C1 C6 C5 -53.6(5) . . . . ?
C2 C1 C6 Ru 54.7(4) . . . . ?
C16 C1 C6 Ru -128.7(6) . . . . ?
C4 C5 C6 C1 -3.7(8) . . . . ?
Ru C5 C6 C1 54.2(5) . . . . ?
C4 C5 C6 Ru -57.9(4) . . . . ?
P1 N C7 C8 58.6(5) . . . . ?
P2 N C7 C8 -116.3(4) . . . . ?
N C7 C8 C13 94.2(5) . . . . ?
N C7 C8 C9 -87.2(5) . . . . ?
C13 C8 C9 C10 -2.2(7) . . . . ?
C7 C8 C9 C10 179.3(4) . . . . ?
C8 C9 C10 C11 2.0(9) . . . . ?
C9 C10 C11 C12 -0.2(10) . . . . ?
C10 C11 C12 C13 -1.4(11) . . . . ?
C9 C8 C13 C12 0.6(8) . . . . ?
C7 C8 C13 C12 179.2(5) . . . . ?
C11 C12 C13 C8 1.2(10) . . . . ?
N P1 C111 C116 -50.5(4) . . . . ?
C121 P1 C111 C116 -168.7(4) . . . . ?
Ru P1 C111 C116 57.3(4) . . . . ?
P2 P1 C111 C116 -8.9(5) . . . . ?
N P1 C111 C112 130.6(4) . . . . ?
C121 P1 C111 C112 12.4(5) . . . . ?
Ru P1 C111 C112 -121.6(4) . . . . ?
P2 P1 C111 C112 172.2(4) . . . . ?
C116 C111 C112 C113 -3.0(8) . . . . ?
P1 C111 C112 C113 175.9(5) . . . . ?
C111 C112 C113 C114 1.5(10) . . . . ?
C112 C113 C114 C115 1.3(11) . . . . ?
C113 C114 C115 C116 -2.5(10) . . . . ?
C112 C111 C116 C115 1.8(8) . . . . ?
P1 C111 C116 C115 -177.2(4) . . . . ?
C114 C115 C116 C111 1.0(9) . . . . ?
N P1 C121 C126 160.0(3) . . . . ?
C111 P1 C121 C126 -83.5(4) . . . . ?
Ru P1 C121 C126 50.8(4) . . . . ?
P2 P1 C121 C126 117.9(3) . . . . ?
N P1 C121 C122 -21.3(4) . . . . ?
C111 P1 C121 C122 95.3(4) . . . . ?
Ru P1 C121 C122 -130.5(3) . . . . ?
P2 P1 C121 C122 -63.3(4) . . . . ?
C126 C121 C122 C123 1.1(6) . . . . ?
P1 C121 C122 C123 -177.6(3) . . . . ?
C121 C122 C123 C124 -0.1(7) . . . . ?
C122 C123 C124 C125 0.1(8) . . . . ?
C123 C124 C125 C126 -1.0(8) . . . . ?
C122 C121 C126 C125 -2.0(7) . . . . ?
P1 C121 C126 C125 176.8(4) . . . . ?
C124 C125 C126 C121 2.0(8) . . . . ?
N P2 C211 C212 -14.1(4) . . . . ?
C221 P2 C211 C212 -125.2(4) . . . . ?
Ru P2 C211 C212 92.0(4) . . . . ?
P1 P2 C211 C212 26.2(4) . . . . ?
N P2 C211 C216 171.6(3) . . . . ?
C221 P2 C211 C216 60.5(4) . . . . ?
Ru P2 C211 C216 -82.3(3) . . . . ?
P1 P2 C211 C216 -148.1(3) . . . . ?
C216 C211 C212 C213 -0.9(7) . . . . ?
P2 C211 C212 C213 -175.2(4) . . . . ?
C211 C212 C213 C214 1.2(8) . . . . ?
C212 C213 C214 C215 0.1(8) . . . . ?
C213 C214 C215 C216 -1.7(8) . . . . ?
C212 C211 C216 C215 -0.6(6) . . . . ?
P2 C211 C216 C215 173.8(3) . . . . ?
C214 C215 C216 C211 1.9(7) . . . . ?
N P2 C221 C222 -85.0(4) . . . . ?
C211 P2 C221 C222 27.4(4) . . . . ?
Ru P2 C221 C222 167.0(3) . . . . ?
P1 P2 C221 C222 -123.9(3) . . . . ?
N P2 C221 C226 88.6(4) . . . . ?
C211 P2 C221 C226 -159.0(3) . . . . ?
Ru P2 C221 C226 -19.4(4) . . . . ?
P1 P2 C221 C226 49.7(4) . . . . ?
C226 C221 C222 C223 -1.6(7) . . . . ?
P2 C221 C222 C223 172.1(4) . . . . ?
C221 C222 C223 C224 2.3(8) . . . . ?
C222 C223 C224 C225 -0.7(9) . . . . ?
C223 C224 C225 C226 -1.4(9) . . . . ?
C222 C221 C226 C225 -0.5(7) . . . . ?
P2 C221 C226 C225 -174.3(4) . . . . ?
C224 C225 C226 C221 2.0(8) . . . . ?
C6 C1 C16 C18B -154.4(13) . . . . ?
C2 C1 C16 C18B 22.0(17) . . . . ?
Ru C1 C16 C18B 109.4(14) . . . . ?
C6 C1 C16 C17B 25(2) . . . . ?
C2 C1 C16 C17B -158(2) . . . . ?
Ru C1 C16 C17B -71(2) . . . . ?
